data_4078309
loop_
_publ_author_name
'Weberski, Michael P.'
'Chen, Changle'
'Delferro, Massimiliano'
'Zuccaccia, Cristiano'
'Macchioni, Alceo'
'Marks, Tobin J.'

_publ_section_title
;
 Suppression of \b-Hydride Chain Transfer in Nickel(II)-Catalyzed Ethylene
 Polymerization via Weak Fluorocarbon Ligand--Product Interactions
;
_journal_issue 9
_journal_name_full Organometallics
_journal_page_first 3773
_journal_paper_doi 10.1021/om3002735
_journal_volume 31
_journal_year 2012
_chemical_formula_moiety 'C37 H34 F12 N Ni O P'
_chemical_formula_sum 'C37 H34 F12 N Ni O P'
_chemical_formula_weight 826.33
_chemical_name_common (CF3)FI-Ni
_chemical_name_systematic
;
[2-tert-butyl-6-((2,6-(3,5-bistrifluoromethyl-phenyl)phenylimino)
methyl)phenolato]-Ni(II)-methyl-(trimethylphosphine)
;
_space_group_IT_number 2
_symmetry_cell_setting triclinic
_symmetry_space_group_name_Hall '-P 1'
_symmetry_space_group_name_H-M 'P -1'
_atom_sites_solution_hydrogens geom
_atom_sites_solution_primary direct
_atom_sites_solution_secondary difmap
_audit_creation_method SHELXL-97
_audit_update_record
;
2011-08-11 # Formatted by publCIF
;
_cell_angle_alpha 78.801(2)
_cell_angle_beta 82.497(2)
_cell_angle_gamma 69.4550(10)
_cell_formula_units_Z 2
_cell_length_a 10.9329(4)
_cell_length_b 12.1376(4)
_cell_length_c 14.7338(5)
_cell_measurement_reflns_used 9985
_cell_measurement_temperature 100(2)
_cell_measurement_theta_max 30.15
_cell_measurement_theta_min 2.36
_cell_volume 1791.80(11)
_computing_cell_refinement 'Bruker SMART'
_computing_data_collection 'Bruker SMART'
_computing_data_reduction 'Buker SAINT'
_computing_molecular_graphics 'Ortep-3 for Windows (Farrugia, 1997)'
_computing_publication_material 'WinGX publication routines (Farrugia, 1999)'
_computing_structure_refinement 'SHELXL-97 (Sheldrick, 1997)'
_computing_structure_solution 'SIR-92 (Altomere, 1993)'
_diffrn_ambient_temperature 100(2)
_diffrn_measured_fraction_theta_full 0.977
_diffrn_measured_fraction_theta_max 0.977
_diffrn_measurement_device_type 'CCD area detector'
_diffrn_measurement_method 'phi and omega scans'
_diffrn_radiation_monochromator graphite
_diffrn_radiation_source 'sealed tube'
_diffrn_radiation_type MoK\a
_diffrn_radiation_wavelength 0.71073
_diffrn_reflns_av_R_equivalents 0.0650
_diffrn_reflns_av_sigmaI/netI 0.0767
_diffrn_reflns_limit_h_max 14
_diffrn_reflns_limit_h_min -15
_diffrn_reflns_limit_k_max 16
_diffrn_reflns_limit_k_min -16
_diffrn_reflns_limit_l_max 20
_diffrn_reflns_limit_l_min -20
_diffrn_reflns_number 26469
_diffrn_reflns_theta_full 30.25
_diffrn_reflns_theta_max 30.25
_diffrn_reflns_theta_min 1.41
_exptl_absorpt_coefficient_mu 0.681
_exptl_absorpt_correction_T_max 0.9724
_exptl_absorpt_correction_T_min 0.8860
_exptl_absorpt_correction_type numerical
_exptl_absorpt_process_details face-indexed
_exptl_crystal_colour yellow
_exptl_crystal_density_diffrn 1.532
_exptl_crystal_density_method 'not measured'
_exptl_crystal_description plate
_exptl_crystal_F_000 844
_exptl_crystal_size_max 0.498
_exptl_crystal_size_mid 0.153
_exptl_crystal_size_min 0.064
_refine_diff_density_max 0.954
_refine_diff_density_min -0.757
_refine_diff_density_rms 0.088
_refine_ls_extinction_method none
_refine_ls_goodness_of_fit_ref 0.964
_refine_ls_hydrogen_treatment constr
_refine_ls_matrix_type full
_refine_ls_number_parameters 485
_refine_ls_number_reflns 10445
_refine_ls_number_restraints 0
_refine_ls_restrained_S_all 0.964
_refine_ls_R_factor_all 0.0728
_refine_ls_R_factor_gt 0.0451
_refine_ls_shift/su_max 0.001
_refine_ls_shift/su_mean 0.000
_refine_ls_structure_factor_coef Fsqd
_refine_ls_weighting_details 'calc w=1/[\s^2^(Fo^2^)+(0.0594P)^2^+0.0000P] where P=(Fo^2^+2Fc^2^)/3'
_refine_ls_weighting_scheme calc
_refine_ls_wR_factor_gt 0.1070
_refine_ls_wR_factor_ref 0.1190
_reflns_number_gt 7176
_reflns_number_total 10445
_reflns_threshold_expression >2sigma(I)
_cod_data_source_file om3002735_si_001.cif
_cod_data_source_block (CF3)FI-Ni
_cod_database_code 4078309

loop_
_symmetry_equiv_pos_as_xyz
'x, y, z'
'-x, -y, -z'

loop_
_atom_site_label
_atom_site_type_symbol
_atom_site_fract_x
_atom_site_fract_y
_atom_site_fract_z
_atom_site_U_iso_or_equiv
_atom_site_adp_type
_atom_site_occupancy
_atom_site_symmetry_multiplicity
_atom_site_calc_flag
_atom_site_refinement_flags
C1 C 0.7517(2) 0.44783(18) 0.57964(15) 0.0191(4) Uani 1 1 d .
H1A H 0.7257 0.5161 0.6105 0.029 Uiso 1 1 calc R
H1B H 0.6752 0.4348 0.5652 0.029 Uiso 1 1 calc R
H1C H 0.8032 0.4614 0.5234 0.029 Uiso 1 1 calc R
C2 C 0.8501(2) 0.2461(2) 0.45025(16) 0.0244(5) Uani 1 1 d .
H2A H 0.9016 0.2219 0.3950 0.037 Uiso 1 1 calc R
H2B H 0.7864 0.3237 0.4351 0.037 Uiso 1 1 calc R
H2C H 0.8063 0.1900 0.4767 0.037 Uiso 1 1 calc R
C3 C 1.0542(2) 0.3367(2) 0.46653(18) 0.0274(5) Uani 1 1 d .
H3A H 1.1197 0.3370 0.5038 0.041 Uiso 1 1 calc R
H3B H 0.9985 0.4170 0.4475 0.041 Uiso 1 1 calc R
H3C H 1.0958 0.3013 0.4127 0.041 Uiso 1 1 calc R
C4 C 1.0728(2) 0.10028(19) 0.54309(16) 0.0227(5) Uani 1 1 d .
H4A H 1.0303 0.0452 0.5749 0.034 Uiso 1 1 calc R
H4B H 1.1446 0.0942 0.5772 0.034 Uiso 1 1 calc R
H4C H 1.1051 0.0817 0.4822 0.034 Uiso 1 1 calc R
C5 C 0.99720(19) 0.17115(17) 0.82311(14) 0.0152(4) Uani 1 1 d .
C6 C 1.11734(19) 0.09164(17) 0.86313(15) 0.0159(4) Uani 1 1 d .
C7 C 1.1258(2) 0.08041(18) 0.95703(15) 0.0183(4) Uani 1 1 d .
H7 H 1.2034 0.0298 0.9824 0.022 Uiso 1 1 calc R
C8 C 1.0239(2) 0.14096(19) 1.01722(15) 0.0191(4) Uani 1 1 d .
H8 H 1.0345 0.1307 1.0803 0.023 Uiso 1 1 calc R
C9 C 0.9098(2) 0.21479(18) 0.98084(15) 0.0172(4) Uani 1 1 d .
H9 H 0.8411 0.2544 1.0197 0.021 Uiso 1 1 calc R
C10 C 0.89392(19) 0.23219(17) 0.88479(14) 0.0151(4) Uani 1 1 d .
C11 C 1.23104(19) 0.02155(18) 0.80123(15) 0.0177(4) Uani 1 1 d .
C12 C 1.2762(2) 0.10966(19) 0.72630(16) 0.0211(4) Uani 1 1 d .
H12A H 1.3104 0.1560 0.7553 0.032 Uiso 1 1 calc R
H12B H 1.2031 0.1618 0.6919 0.032 Uiso 1 1 calc R
H12C H 1.3431 0.0662 0.6850 0.032 Uiso 1 1 calc R
C13 C 1.1853(2) -0.06280(18) 0.75870(15) 0.0197(4) Uani 1 1 d .
H13A H 1.2503 -0.0975 0.7125 0.030 Uiso 1 1 calc R
H13B H 1.1041 -0.0186 0.7307 0.030 Uiso 1 1 calc R
H13C H 1.1730 -0.1248 0.8065 0.030 Uiso 1 1 calc R
C14 C 1.3505(2) -0.0553(2) 0.85537(17) 0.0250(5) Uani 1 1 d .
H14A H 1.3798 -0.0055 0.8843 0.038 Uiso 1 1 calc R
H14B H 1.4194 -0.0957 0.8137 0.038 Uiso 1 1 calc R
H14C H 1.3272 -0.1130 0.9021 0.038 Uiso 1 1 calc R
C15 C 0.77196(19) 0.31020(17) 0.85323(14) 0.0149(4) Uani 1 1 d .
H15 H 0.7072 0.3368 0.8993 0.018 Uiso 1 1 calc R
C16 C 0.60510(19) 0.42960(17) 0.76113(14) 0.0143(4) Uani 1 1 d .
C17 C 0.56444(19) 0.53877(17) 0.79523(14) 0.0150(4) Uani 1 1 d .
C18 C 0.4342(2) 0.61327(18) 0.78791(15) 0.0171(4) Uani 1 1 d .
H18 H 0.4064 0.6854 0.8102 0.020 Uiso 1 1 calc R
C19 C 0.3459(2) 0.58199(19) 0.74826(15) 0.0190(4) Uani 1 1 d .
H19 H 0.2597 0.6326 0.7439 0.023 Uiso 1 1 calc R
C20 C 0.3867(2) 0.47450(18) 0.71492(15) 0.0174(4) Uani 1 1 d .
H20 H 0.3270 0.4533 0.6886 0.021 Uiso 1 1 calc R
C21 C 0.51569(19) 0.39785(17) 0.72029(14) 0.0150(4) Uani 1 1 d .
C22 C 0.65258(19) 0.57860(16) 0.84081(14) 0.0148(4) Uani 1 1 d .
C23 C 0.6022(2) 0.63657(17) 0.91771(15) 0.0171(4) Uani 1 1 d .
H23 H 0.5157 0.6477 0.9398 0.021 Uiso 1 1 calc R
C24 C 0.6780(2) 0.67768(18) 0.96148(14) 0.0175(4) Uani 1 1 d .
C25 C 0.8084(2) 0.65965(18) 0.93219(15) 0.0186(4) Uani 1 1 d .
H25 H 0.8600 0.6859 0.9624 0.022 Uiso 1 1 calc R
C26 C 0.85984(19) 0.60113(17) 0.85623(15) 0.0171(4) Uani 1 1 d .
C27 C 0.78350(19) 0.56292(17) 0.80979(14) 0.0158(4) Uani 1 1 d .
H27 H 0.8194 0.5267 0.7578 0.019 Uiso 1 1 calc R
C28 C 0.6189(2) 0.7466(2) 1.04010(16) 0.0222(5) Uani 1 1 d .
C29 C 0.9996(2) 0.5828(2) 0.82341(16) 0.0227(5) Uani 1 1 d .
C30 C 0.55277(19) 0.28416(17) 0.68265(14) 0.0150(4) Uani 1 1 d .
C31 C 0.50935(19) 0.28576(18) 0.59683(14) 0.0163(4) Uani 1 1 d .
H31 H 0.4587 0.3575 0.5642 0.020 Uiso 1 1 calc R
C32 C 0.5411(2) 0.18147(18) 0.55992(14) 0.0166(4) Uani 1 1 d .
C33 C 0.61542(19) 0.07276(18) 0.60725(15) 0.0169(4) Uani 1 1 d .
H33 H 0.6365 0.0030 0.5824 0.020 Uiso 1 1 calc R
C34 C 0.6576(2) 0.07078(18) 0.69303(15) 0.0167(4) Uani 1 1 d .
C35 C 0.62699(19) 0.17446(18) 0.73061(15) 0.0169(4) Uani 1 1 d .
H35 H 0.6560 0.1709 0.7880 0.020 Uiso 1 1 calc R
C36 C 0.4909(2) 0.18617(19) 0.46894(15) 0.0198(4) Uani 1 1 d .
C37 C 0.7413(2) -0.04561(19) 0.74333(16) 0.0225(5) Uani 1 1 d .
N1 N 0.73784(16) 0.34994(14) 0.76822(12) 0.0141(3) Uani 1 1 d .
O1 O 0.98366(13) 0.18570(12) 0.73472(10) 0.0167(3) Uani 1 1 d .
F1 F 0.50364(15) 0.73372(15) 1.07459(10) 0.0383(4) Uani 1 1 d .
F2 F 0.59390(15) 0.86340(12) 1.01289(10) 0.0333(3) Uani 1 1 d .
F3 F 0.69601(15) 0.71455(14) 1.10983(10) 0.0357(4) Uani 1 1 d .
F4 F 1.01655(16) 0.68509(16) 0.78075(16) 0.0660(6) Uani 1 1 d .
F5 F 1.07868(15) 0.54636(18) 0.89144(12) 0.0526(5) Uani 1 1 d .
F6 F 1.04685(16) 0.5086(2) 0.76359(16) 0.0742(7) Uani 1 1 d .
F7 F 0.49455(17) 0.28215(13) 0.40846(10) 0.0392(4) Uani 1 1 d .
F8 F 0.36626(13) 0.18861(14) 0.47819(10) 0.0356(4) Uani 1 1 d .
F9 F 0.55871(13) 0.09129(12) 0.42826(9) 0.0293(3) Uani 1 1 d .
F10 F 0.71265(18) -0.13784(13) 0.72753(13) 0.0499(5) Uani 1 1 d .
F11 F 0.86784(15) -0.06787(15) 0.71632(14) 0.0526(5) Uani 1 1 d .
F12 F 0.73108(17) -0.04944(13) 0.83422(10) 0.0435(4) Uani 1 1 d .
P1 P 0.95663(5) 0.25094(5) 0.53372(4) 0.01644(12) Uani 1 1 d .
Ni1 Ni 0.85537(2) 0.30763(2) 0.660658(18) 0.01436(8) Uani 1 1 d .

loop_
_atom_site_aniso_label
_atom_site_aniso_U_11
_atom_site_aniso_U_22
_atom_site_aniso_U_33
_atom_site_aniso_U_23
_atom_site_aniso_U_13
_atom_site_aniso_U_12
C1 0.0146(10) 0.0213(10) 0.0183(11) -0.0022(8) 0.0005(8) -0.0033(8)
C2 0.0212(12) 0.0322(12) 0.0201(12) -0.0090(9) -0.0021(9) -0.0065(9)
C3 0.0208(12) 0.0310(12) 0.0315(14) -0.0075(10) 0.0085(10) -0.0124(9)
C4 0.0196(11) 0.0266(11) 0.0196(12) -0.0084(9) -0.0004(9) -0.0028(8)
C5 0.0118(9) 0.0189(9) 0.0167(10) -0.0045(7) 0.0003(8) -0.0071(7)
C6 0.0104(9) 0.0167(9) 0.0200(11) -0.0038(7) -0.0009(8) -0.0034(7)
C7 0.0119(10) 0.0205(10) 0.0224(11) -0.0037(8) -0.0045(8) -0.0040(7)
C8 0.0172(11) 0.0277(11) 0.0140(11) -0.0036(8) -0.0015(8) -0.0090(8)
C9 0.0129(10) 0.0221(10) 0.0168(11) -0.0063(8) 0.0020(8) -0.0055(8)
C10 0.0102(9) 0.0167(9) 0.0196(11) -0.0049(7) -0.0003(8) -0.0050(7)
C11 0.0091(9) 0.0209(10) 0.0222(11) -0.0064(8) -0.0014(8) -0.0022(7)
C12 0.0141(10) 0.0257(11) 0.0251(12) -0.0089(9) 0.0021(9) -0.0076(8)
C13 0.0152(10) 0.0211(10) 0.0223(11) -0.0068(8) 0.0003(8) -0.0043(8)
C14 0.0134(11) 0.0293(11) 0.0297(13) -0.0105(9) -0.0034(9) 0.0000(8)
C15 0.0112(9) 0.0175(9) 0.0174(10) -0.0057(7) 0.0013(8) -0.0057(7)
C16 0.0086(9) 0.0198(9) 0.0132(10) -0.0033(7) 0.0022(7) -0.0039(7)
C17 0.0114(9) 0.0188(9) 0.0150(10) -0.0049(7) 0.0012(8) -0.0049(7)
C18 0.0133(10) 0.0183(9) 0.0188(11) -0.0050(8) 0.0013(8) -0.0040(7)
C19 0.0093(10) 0.0251(10) 0.0200(11) -0.0049(8) 0.0004(8) -0.0025(8)
C20 0.0105(9) 0.0251(10) 0.0178(11) -0.0052(8) -0.0019(8) -0.0061(8)
C21 0.0127(10) 0.0187(9) 0.0139(10) -0.0038(7) 0.0007(8) -0.0055(7)
C22 0.0116(9) 0.0148(9) 0.0172(10) -0.0031(7) 0.0000(8) -0.0036(7)
C23 0.0133(10) 0.0190(9) 0.0191(11) -0.0033(8) 0.0006(8) -0.0060(7)
C24 0.0183(11) 0.0197(9) 0.0157(10) -0.0039(8) 0.0003(8) -0.0079(8)
C25 0.0156(10) 0.0210(10) 0.0215(11) -0.0031(8) -0.0027(8) -0.0086(8)
C26 0.0112(10) 0.0192(10) 0.0211(11) -0.0014(8) -0.0005(8) -0.0065(7)
C27 0.0119(10) 0.0175(9) 0.0172(10) -0.0045(7) -0.0005(8) -0.0032(7)
C28 0.0202(11) 0.0318(12) 0.0180(11) -0.0095(9) 0.0035(9) -0.0114(9)
C29 0.0142(11) 0.0286(11) 0.0263(12) -0.0054(9) -0.0030(9) -0.0073(8)
C30 0.0102(9) 0.0185(9) 0.0183(10) -0.0062(7) 0.0022(8) -0.0066(7)
C31 0.0112(9) 0.0192(9) 0.0186(11) -0.0021(8) 0.0005(8) -0.0061(7)
C32 0.0116(10) 0.0247(10) 0.0159(10) -0.0045(8) 0.0022(8) -0.0091(8)
C33 0.0124(10) 0.0204(10) 0.0197(11) -0.0071(8) 0.0026(8) -0.0069(7)
C34 0.0124(10) 0.0200(10) 0.0188(11) -0.0025(8) 0.0006(8) -0.0076(7)
C35 0.0125(10) 0.0239(10) 0.0163(10) -0.0046(8) 0.0000(8) -0.0082(8)
C36 0.0182(11) 0.0239(10) 0.0185(11) -0.0056(8) -0.0013(8) -0.0073(8)
C37 0.0208(11) 0.0206(10) 0.0261(12) -0.0036(8) -0.0052(9) -0.0056(8)
N1 0.0089(8) 0.0143(8) 0.0183(9) -0.0034(6) -0.0001(6) -0.0027(6)
O1 0.0112(7) 0.0213(7) 0.0152(7) -0.0049(5) -0.0009(6) -0.0017(5)
F1 0.0331(9) 0.0656(10) 0.0327(9) -0.0302(8) 0.0198(7) -0.0327(8)
F2 0.0389(9) 0.0267(7) 0.0355(9) -0.0154(6) 0.0049(7) -0.0096(6)
F3 0.0368(9) 0.0483(9) 0.0239(8) -0.0147(6) -0.0068(6) -0.0102(7)
F4 0.0205(9) 0.0521(10) 0.1046(17) 0.0274(10) 0.0099(9) -0.0124(7)
F5 0.0155(8) 0.0969(14) 0.0357(10) 0.0030(9) -0.0078(7) -0.0120(8)
F6 0.0193(9) 0.1279(18) 0.1017(17) -0.0896(15) 0.0242(10) -0.0292(10)
F7 0.0696(12) 0.0333(8) 0.0201(7) 0.0040(6) -0.0140(7) -0.0243(7)
F8 0.0157(7) 0.0634(10) 0.0321(8) -0.0193(7) -0.0041(6) -0.0117(6)
F9 0.0286(8) 0.0343(7) 0.0240(7) -0.0159(6) -0.0028(6) -0.0029(6)
F10 0.0711(12) 0.0210(7) 0.0636(12) 0.0030(7) -0.0428(10) -0.0146(7)
F11 0.0188(8) 0.0459(9) 0.0704(13) 0.0137(8) -0.0008(8) 0.0042(7)
F12 0.0625(11) 0.0311(8) 0.0245(8) 0.0000(6) -0.0123(8) 0.0007(7)
P1 0.0112(3) 0.0215(3) 0.0158(3) -0.0046(2) 0.0011(2) -0.00448(19)
Ni1 0.00932(13) 0.01831(13) 0.01430(14) -0.00403(9) 0.00055(9) -0.00294(9)

loop_
_atom_type_symbol
_atom_type_description
_atom_type_scat_dispersion_real
_atom_type_scat_dispersion_imag
_atom_type_scat_source
C C 0.0033 0.0016 'International Tables Vol C Tables 4.2.6.8 and 6.1.1.4'
H H 0.0000 0.0000 'International Tables Vol C Tables 4.2.6.8 and 6.1.1.4'
N N 0.0061 0.0033 'International Tables Vol C Tables 4.2.6.8 and 6.1.1.4'
O O 0.0106 0.0060 'International Tables Vol C Tables 4.2.6.8 and 6.1.1.4'
F F 0.0171 0.0103 'International Tables Vol C Tables 4.2.6.8 and 6.1.1.4'
P P 0.1023 0.0942 'International Tables Vol C Tables 4.2.6.8 and 6.1.1.4'
Ni Ni 0.3393 1.1124 'International Tables Vol C Tables 4.2.6.8 and 6.1.1.4'

loop_
_geom_angle_atom_site_label_1
_geom_angle_atom_site_label_2
_geom_angle_atom_site_label_3
_geom_angle
Ni1 C1 H1A 109.5
Ni1 C1 H1B 109.5
H1A C1 H1B 109.5
Ni1 C1 H1C 109.5
H1A C1 H1C 109.5
H1B C1 H1C 109.5
P1 C2 H2A 109.5
P1 C2 H2B 109.5
H2A C2 H2B 109.5
P1 C2 H2C 109.5
H2A C2 H2C 109.5
H2B C2 H2C 109.5
P1 C3 H3A 109.5
P1 C3 H3B 109.5
H3A C3 H3B 109.5
P1 C3 H3C 109.5
H3A C3 H3C 109.5
H3B C3 H3C 109.5
P1 C4 H4A 109.5
P1 C4 H4B 109.5
H4A C4 H4B 109.5
P1 C4 H4C 109.5
H4A C4 H4C 109.5
H4B C4 H4C 109.5
O1 C5 C10 121.55(18)
O1 C5 C6 121.07(17)
C10 C5 C6 117.39(18)
C7 C6 C5 118.29(18)
C7 C6 C11 121.62(18)
C5 C6 C11 120.09(18)
C6 C7 C8 124.00(19)
C6 C7 H7 118.0
C8 C7 H7 118.0
C9 C8 C7 118.4(2)
C9 C8 H8 120.8
C7 C8 H8 120.8
C8 C9 C10 121.03(18)
C8 C9 H9 119.5
C10 C9 H9 119.5
C15 C10 C9 117.11(17)
C15 C10 C5 121.99(19)
C9 C10 C5 120.89(18)
C14 C11 C6 112.51(18)
C14 C11 C12 106.68(18)
C6 C11 C12 109.33(16)
C14 C11 C13 107.42(17)
C6 C11 C13 108.85(17)
C12 C11 C13 112.07(18)
C11 C12 H12A 109.5
C11 C12 H12B 109.5
H12A C12 H12B 109.5
C11 C12 H12C 109.5
H12A C12 H12C 109.5
H12B C12 H12C 109.5
C11 C13 H13A 109.5
C11 C13 H13B 109.5
H13A C13 H13B 109.5
C11 C13 H13C 109.5
H13A C13 H13C 109.5
H13B C13 H13C 109.5
C11 C14 H14A 109.5
C11 C14 H14B 109.5
H14A C14 H14B 109.5
C11 C14 H14C 109.5
H14A C14 H14C 109.5
H14B C14 H14C 109.5
N1 C15 C10 128.76(18)
N1 C15 H15 115.6
C10 C15 H15 115.6
C21 C16 C17 120.09(18)
C21 C16 N1 119.53(17)
C17 C16 N1 120.38(18)
C18 C17 C16 118.67(19)
C18 C17 C22 117.76(17)
C16 C17 C22 123.56(17)
C19 C18 C17 121.36(18)
C19 C18 H18 119.3
C17 C18 H18 119.3
C18 C19 C20 119.60(19)
C18 C19 H19 120.2
C20 C19 H19 120.2
C19 C20 C21 120.99(19)
C19 C20 H20 119.5
C21 C20 H20 119.5
C20 C21 C16 119.29(18)
C20 C21 C30 118.08(18)
C16 C21 C30 122.63(17)
C23 C22 C27 117.65(19)
C23 C22 C17 118.77(18)
C27 C22 C17 123.57(18)
C24 C23 C22 121.42(19)
C24 C23 H23 119.3
C22 C23 H23 119.3
C23 C24 C25 120.94(19)
C23 C24 C28 120.28(19)
C25 C24 C28 118.75(19)
C24 C25 C26 118.1(2)
C24 C25 H25 121.0
C26 C25 H25 121.0
C27 C26 C25 121.54(19)
C27 C26 C29 120.01(19)
C25 C26 C29 118.43(19)
C26 C27 C22 120.34(19)
C26 C27 H27 119.8
C22 C27 H27 119.8
F3 C28 F2 106.57(18)
F3 C28 F1 107.49(19)
F2 C28 F1 105.95(18)
F3 C28 C24 112.88(18)
F2 C28 C24 111.73(18)
F1 C28 C24 111.80(18)
F6 C29 F5 107.7(2)
F6 C29 F4 105.5(2)
F5 C29 F4 103.9(2)
F6 C29 C26 114.31(19)
F5 C29 C26 113.17(19)
F4 C29 C26 111.55(18)
C35 C30 C31 118.16(18)
C35 C30 C21 122.64(18)
C31 C30 C21 119.18(18)
C32 C31 C30 120.80(19)
C32 C31 H31 119.6
C30 C31 H31 119.6
C33 C32 C31 121.02(19)
C33 C32 C36 119.61(18)
C31 C32 C36 119.34(19)
C32 C33 C34 118.28(19)
C32 C33 H33 120.9
C34 C33 H33 120.9
C35 C34 C33 121.30(19)
C35 C34 C37 120.02(19)
C33 C34 C37 118.64(18)
C34 C35 C30 120.43(19)
C34 C35 H35 119.8
C30 C35 H35 119.8
F7 C36 F9 106.86(18)
F7 C36 F8 106.70(19)
F9 C36 F8 105.59(17)
F7 C36 C32 112.37(18)
F9 C36 C32 112.72(18)
F8 C36 C32 112.12(18)
F12 C37 F10 107.06(19)
F12 C37 F11 106.6(2)
F10 C37 F11 105.64(19)
F12 C37 C34 112.92(18)
F10 C37 C34 112.51(19)
F11 C37 C34 111.60(18)
C15 N1 C16 114.03(16)
C15 N1 Ni1 123.30(13)
C16 N1 Ni1 122.67(13)
C5 O1 Ni1 129.22(12)
C4 P1 C3 101.73(11)
C4 P1 C2 100.62(11)
C3 P1 C2 103.81(12)
C4 P1 Ni1 116.56(8)
C3 P1 Ni1 117.66(8)
C2 P1 Ni1 114.14(8)
O1 Ni1 N1 92.35(6)
O1 Ni1 C1 168.26(8)
N1 Ni1 C1 92.46(8)
O1 Ni1 P1 92.46(4)
N1 Ni1 P1 169.03(5)
C1 Ni1 P1 84.71(6)

loop_
_geom_bond_atom_site_label_1
_geom_bond_atom_site_label_2
_geom_bond_distance
C1 Ni1 1.953(2)
C1 H1A 0.9600
C1 H1B 0.9600
C1 H1C 0.9600
C2 P1 1.823(2)
C2 H2A 0.9600
C2 H2B 0.9600
C2 H2C 0.9600
C3 P1 1.817(2)
C3 H3A 0.9600
C3 H3B 0.9600
C3 H3C 0.9600
C4 P1 1.815(2)
C4 H4A 0.9600
C4 H4B 0.9600
C4 H4C 0.9600
C5 O1 1.301(2)
C5 C10 1.434(3)
C5 C6 1.448(3)
C6 C7 1.376(3)
C6 C11 1.537(3)
C7 C8 1.410(3)
C7 H7 0.9300
C8 C9 1.360(3)
C8 H8 0.9300
C9 C10 1.414(3)
C9 H9 0.9300
C10 C15 1.413(3)
C11 C14 1.530(3)
C11 C12 1.541(3)
C11 C13 1.543(3)
C12 H12A 0.9600
C12 H12B 0.9600
C12 H12C 0.9600
C13 H13A 0.9600
C13 H13B 0.9600
C13 H13C 0.9600
C14 H14A 0.9600
C14 H14B 0.9600
C14 H14C 0.9600
C15 N1 1.304(3)
C15 H15 0.9300
C16 C21 1.405(3)
C16 C17 1.412(3)
C16 N1 1.438(2)
C17 C18 1.398(3)
C17 C22 1.495(3)
C18 C19 1.381(3)
C18 H18 0.9300
C19 C20 1.388(3)
C19 H19 0.9300
C20 C21 1.393(3)
C20 H20 0.9300
C21 C30 1.491(3)
C22 C23 1.399(3)
C22 C27 1.402(3)
C23 C24 1.381(3)
C23 H23 0.9300
C24 C25 1.387(3)
C24 C28 1.504(3)
C25 C26 1.392(3)
C25 H25 0.9300
C26 C27 1.387(3)
C26 C29 1.493(3)
C27 H27 0.9300
C28 F3 1.326(3)
C28 F2 1.334(3)
C28 F1 1.345(3)
C29 F6 1.311(3)
C29 F5 1.316(3)
C29 F4 1.341(3)
C30 C35 1.399(3)
C30 C31 1.402(3)
C31 C32 1.389(3)
C31 H31 0.9300
C32 C33 1.388(3)
C32 C36 1.497(3)
C33 C34 1.394(3)
C33 H33 0.9300
C34 C35 1.389(3)
C34 C37 1.498(3)
C35 H35 0.9300
C36 F7 1.332(3)
C36 F9 1.337(2)
C36 F8 1.342(3)
C37 F12 1.322(3)
C37 F10 1.331(3)
C37 F11 1.335(3)
N1 Ni1 1.9359(16)
O1 Ni1 1.9141(14)
P1 Ni1 2.1496(6)

loop_
_geom_torsion_atom_site_label_1
_geom_torsion_atom_site_label_2
_geom_torsion_atom_site_label_3
_geom_torsion_atom_site_label_4
_geom_torsion
O1 C5 C6 C7 179.77(18)
C10 C5 C6 C7 -0.7(3)
O1 C5 C6 C11 -0.7(3)
C10 C5 C6 C11 178.82(18)
C5 C6 C7 C8 0.6(3)
C11 C6 C7 C8 -178.92(19)
C6 C7 C8 C9 0.3(3)
C7 C8 C9 C10 -1.0(3)
C8 C9 C10 C15 179.8(2)
C8 C9 C10 C5 0.9(3)
O1 C5 C10 C15 0.6(3)
C6 C5 C10 C15 -178.92(19)
O1 C5 C10 C9 179.55(18)
C6 C5 C10 C9 0.0(3)
C7 C6 C11 C14 -1.8(3)
C5 C6 C11 C14 178.69(19)
C7 C6 C11 C12 -120.2(2)
C5 C6 C11 C12 60.3(2)
C7 C6 C11 C13 117.1(2)
C5 C6 C11 C13 -62.4(2)
C9 C10 C15 N1 172.39(19)
C5 C10 C15 N1 -8.6(3)
C21 C16 C17 C18 0.4(3)
N1 C16 C17 C18 -179.36(18)
C21 C16 C17 C22 179.11(18)
N1 C16 C17 C22 -0.6(3)
C16 C17 C18 C19 0.0(3)
C22 C17 C18 C19 -178.82(19)
C17 C18 C19 C20 0.0(3)
C18 C19 C20 C21 -0.4(3)
C19 C20 C21 C16 0.8(3)
C19 C20 C21 C30 -179.69(19)
C17 C16 C21 C20 -0.8(3)
N1 C16 C21 C20 178.99(18)
C17 C16 C21 C30 179.73(19)
N1 C16 C21 C30 -0.5(3)
C18 C17 C22 C23 38.2(3)
C16 C17 C22 C23 -140.5(2)
C18 C17 C22 C27 -140.7(2)
C16 C17 C22 C27 40.6(3)
C27 C22 C23 C24 0.4(3)
C17 C22 C23 C24 -178.59(19)
C22 C23 C24 C25 -1.9(3)
C22 C23 C24 C28 176.04(19)
C23 C24 C25 C26 1.3(3)
C28 C24 C25 C26 -176.69(19)
C24 C25 C26 C27 0.9(3)
C24 C25 C26 C29 179.17(19)
C25 C26 C27 C22 -2.4(3)
C29 C26 C27 C22 179.29(19)
C23 C22 C27 C26 1.8(3)
C17 C22 C27 C26 -179.33(19)
C23 C24 C28 F3 137.6(2)
C25 C24 C28 F3 -44.4(3)
C23 C24 C28 F2 -102.3(2)
C25 C24 C28 F2 75.7(3)
C23 C24 C28 F1 16.2(3)
C25 C24 C28 F1 -165.74(19)
C27 C26 C29 F6 -13.7(3)
C25 C26 C29 F6 167.9(2)
C27 C26 C29 F5 -137.5(2)
C25 C26 C29 F5 44.2(3)
C27 C26 C29 F4 105.8(2)
C25 C26 C29 F4 -72.5(3)
C20 C21 C30 C35 -134.3(2)
C16 C21 C30 C35 45.2(3)
C20 C21 C30 C31 44.1(3)
C16 C21 C30 C31 -136.4(2)
C35 C30 C31 C32 -1.0(3)
C21 C30 C31 C32 -179.50(18)
C30 C31 C32 C33 0.7(3)
C30 C31 C32 C36 178.83(19)
C31 C32 C33 C34 0.0(3)
C36 C32 C33 C34 -178.20(19)
C32 C33 C34 C35 -0.2(3)
C32 C33 C34 C37 -178.21(18)
C33 C34 C35 C30 -0.2(3)
C37 C34 C35 C30 177.78(19)
C31 C30 C35 C34 0.8(3)
C21 C30 C35 C34 179.22(19)
C33 C32 C36 F7 -141.9(2)
C31 C32 C36 F7 39.9(3)
C33 C32 C36 F9 -21.1(3)
C31 C32 C36 F9 160.69(18)
C33 C32 C36 F8 97.9(2)
C31 C32 C36 F8 -80.3(2)
C35 C34 C37 F12 28.3(3)
C33 C34 C37 F12 -153.7(2)
C35 C34 C37 F10 149.6(2)
C33 C34 C37 F10 -32.4(3)
C35 C34 C37 F11 -91.9(2)
C33 C34 C37 F11 86.2(2)
C10 C15 N1 C16 -179.41(19)
C10 C15 N1 Ni1 -0.2(3)
C21 C16 N1 C15 -117.7(2)
C17 C16 N1 C15 62.1(2)
C21 C16 N1 Ni1 63.1(2)
C17 C16 N1 Ni1 -117.17(18)
C10 C5 O1 Ni1 15.8(3)
C6 C5 O1 Ni1 -164.70(14)
C5 O1 Ni1 N1 -19.04(17)
C5 O1 Ni1 C1 95.1(4)
C5 O1 Ni1 P1 170.82(16)
C15 N1 Ni1 O1 10.66(16)
C16 N1 Ni1 O1 -170.16(15)
C15 N1 Ni1 C1 -158.64(16)
C16 N1 Ni1 C1 20.55(16)
C15 N1 Ni1 P1 126.6(2)
C16 N1 Ni1 P1 -54.2(3)
C4 P1 Ni1 O1 19.60(10)
C3 P1 Ni1 O1 -101.64(11)
C2 P1 Ni1 O1 136.34(10)
C4 P1 Ni1 N1 -96.4(3)
C3 P1 Ni1 N1 142.4(3)
C2 P1 Ni1 N1 20.4(3)
C4 P1 Ni1 C1 -171.81(11)
C3 P1 Ni1 C1 66.94(12)
C2 P1 Ni1 C1 -55.08(11)
